data_7718912
loop_
_publ_author_name
'Willeit, Nicole S.'
'Kratky, Tim'
'Hlukhyy, Viktor'
'G&#xfc;nther, Sebastian'
'F&#xe4;ssler, Thomas F'

_publ_section_title
;
 Oxidative addition of Si-H bonds to metal-decorated Zintl clusters
 [Hyp<sub>3</sub>Ge<sub>9</sub>Ir(CO)PR<sub>3</sub>] (R = Ph,
 <sup><i>p</i></sup>tolyl, Me).
;
_journal_issue 28
_journal_name_full 'Dalton transactions (Cambridge, England : 2003)'
_journal_page_first 10973
_journal_page_last 10983
_journal_paper_doi 10.1039/d5dt01147g
_journal_volume 54
_journal_year 2025
_chemical_formula_moiety 'C35 H91 Ge9 Ir O2 Si13'
_chemical_formula_sum 'C35 H91 Ge9 Ir O2 Si13'
_chemical_formula_weight 1754.75
_space_group_crystal_system monoclinic
_space_group_IT_number 14
_space_group_name_Hall '-P 2ybc'
_space_group_name_H-M_alt 'P 1 21/c 1'
_atom_sites_solution_hydrogens mixed
_audit_creation_method SHELXL-2019/3
_audit_update_record
;
2025-06-04 deposited with the CCDC.	2025-06-18 downloaded from the CCDC.
;
_cell_angle_alpha 90
_cell_angle_beta 100.70(3)
_cell_angle_gamma 90
_cell_formula_units_Z 4
_cell_length_a 26.260(5)
_cell_length_b 14.830(3)
_cell_length_c 18.790(4)
_cell_measurement_reflns_used 54390
_cell_measurement_temperature 150(2)
_cell_measurement_theta_max 30.37
_cell_measurement_theta_min 2.01
_cell_volume 7190(3)
_computing_cell_refinement 'X-Area Recipe 1.36.0.0 (STOE, 2020)'
_computing_data_collection 'X-Area Pilatus3_SV 1.31.170.0 (STOE, 2020)'
_computing_data_reduction
;X-Area Integrate 1.78.3.0 (STOE, 2020)
X-Area LANA 1.83.8.0 (STOE, 2020)
;
_computing_molecular_graphics 'Diamond 3.2k'
_computing_structure_refinement 'SHELXL-2019/2 (Sheldrick, 2019)'
_computing_structure_solution 'SHELXT 2018/2 (Sheldrick, 2018)'
_diffrn_ambient_temperature 150(2)
_diffrn_detector Pilatus300K
_diffrn_detector_area_resol_mean 5.81
_diffrn_detector_type 'DECTRIS PILATUS 300K'
_diffrn_measured_fraction_theta_full 0.998
_diffrn_measured_fraction_theta_max 0.998
_diffrn_measurement_device_type 'STOE STADIVARI'
_diffrn_measurement_method 'rotation method, \w scans'
_diffrn_radiation_monochromator 'Graded multilayer mirror'
_diffrn_radiation_type MoK\a
_diffrn_radiation_wavelength 0.71073
_diffrn_reflns_av_R_equivalents 0.0861
_diffrn_reflns_av_unetI/netI 0.0743
_diffrn_reflns_Laue_measured_fraction_full 0.998
_diffrn_reflns_Laue_measured_fraction_max 0.998
_diffrn_reflns_limit_h_max 32
_diffrn_reflns_limit_h_min -31
_diffrn_reflns_limit_k_max 13
_diffrn_reflns_limit_k_min -18
_diffrn_reflns_limit_l_max 23
_diffrn_reflns_limit_l_min -23
_diffrn_reflns_number 60326
_diffrn_reflns_point_group_measured_fraction_full 0.998
_diffrn_reflns_point_group_measured_fraction_max 0.998
_diffrn_reflns_theta_full 25.242
_diffrn_reflns_theta_max 25.999
_diffrn_reflns_theta_min 2.012
_diffrn_source 'Genix 3D HF Mo'
_exptl_absorpt_coefficient_mu 5.790
_exptl_absorpt_correction_T_max 1.0000
_exptl_absorpt_correction_T_min 0.3118
_exptl_absorpt_correction_type multi-scan
_exptl_absorpt_process_details
;STOE LANA, absorption correction by scaling of reflection intensities.
J. Koziskova, F. Hahn, J. Richter, J. Kozisek, "Comparison of different
absorption corrections on the model structure of tetrakis(\m~2~-acetato)-
diaqua-di-copper(II)", Acta Chimica Slovaca, vol. 9, no. 2, 2016, pp. 136 - 140.
;
_exptl_crystal_colour darkred
_exptl_crystal_density_diffrn 1.621
_exptl_crystal_description block
_exptl_crystal_F_000 3456
_exptl_crystal_recrystallization_method 'recrystallisation from diethylether solution at -32\%C'
_exptl_crystal_size_max 0.1
_exptl_crystal_size_mid 0.07
_exptl_crystal_size_min 0.05
_refine_diff_density_max 1.718
_refine_diff_density_min -1.699
_refine_diff_density_rms 0.210
_refine_ls_extinction_method none
_refine_ls_goodness_of_fit_ref 1.072
_refine_ls_hydrogen_treatment mixed
_refine_ls_matrix_type full
_refine_ls_number_parameters 552
_refine_ls_number_reflns 14120
_refine_ls_number_restraints 3
_refine_ls_restrained_S_all 1.073
_refine_ls_R_factor_all 0.1260
_refine_ls_R_factor_gt 0.0815
_refine_ls_shift/su_max 0.001
_refine_ls_shift/su_mean 0.000
_refine_ls_structure_factor_coef Fsqd
_refine_ls_weighting_details 'w=1/[\s^2^(Fo^2^)+(0.0842P)^2^+90.5189P] where P=(Fo^2^+2Fc^2^)/3'
_refine_ls_weighting_scheme calc
_refine_ls_wR_factor_gt 0.1919
_refine_ls_wR_factor_ref 0.2120
_reflns_Friedel_coverage 0.000
_reflns_number_gt 9322
_reflns_number_total 14120
_reflns_threshold_expression 'I > 2\s(I)'
_cod_data_source_file d5dt01147g2.cif
_cod_data_source_block Hyp3Ge9IrCOSiH3PhpOMe
_cod_depositor_comments 'Adding full bibliography for 7718911--7718912.cif.'
_cod_original_sg_symbol_H-M 'P 21/c'
_cod_database_code 7718912
_shelx_shelxl_version_number 2019/3
_shelx_space_group_comment
;
The symmetry employed for this shelxl refinement is uniquely defined
by the following loop, which should always be used as a source of
symmetry information in preference to the above space-group names.
They are only intended as comments.
;

loop_
_space_group_symop_operation_xyz
'x, y, z'
'-x, y+1/2, -z+1/2'
'-x, -y, -z'
'x, -y-1/2, z-1/2'

loop_
_atom_site_label
_atom_site_type_symbol
_atom_site_fract_x
_atom_site_fract_y
_atom_site_fract_z
_atom_site_U_iso_or_equiv
_atom_site_adp_type
_atom_site_occupancy
_atom_site_site_symmetry_order
_atom_site_calc_flag
_atom_site_refinement_flags_posn
_atom_site_refinement_flags_adp
_atom_site_refinement_flags_occupancy
_atom_site_disorder_assembly
_atom_site_disorder_group
Ge2 Ge 0.33258(5) 0.37730(9) 0.68283(7) 0.0422(3) Uani 1 1 d . . . . .
Ge3 Ge 0.19149(5) 0.34450(9) 0.57942(8) 0.0437(3) Uani 1 1 d . . . . .
Ir1 Ir 0.19848(2) 0.50840(3) 0.61581(3) 0.04075(16) Uani 1 1 d . . . . .
Ge1 Ge 0.27997(5) 0.55843(9) 0.57169(7) 0.0419(3) Uani 1 1 d . . . . .
Ge4 Ge 0.36703(6) 0.52828(10) 0.65307(8) 0.0512(4) Uani 1 1 d . . . . .
Ge5 Ge 0.33913(5) 0.41364(10) 0.54431(8) 0.0480(4) Uani 1 1 d . . . . .
Ge6 Ge 0.28301(5) 0.28159(10) 0.57984(8) 0.0459(3) Uani 1 1 d . . . . .
Ge7 Ge 0.23865(5) 0.42849(10) 0.49280(7) 0.0464(3) Uani 1 1 d . . . . .
Ge8 Ge 0.28140(6) 0.52733(10) 0.71696(8) 0.0476(4) Uani 1 1 d . . . . .
Ge9 Ge 0.23920(5) 0.36796(10) 0.70803(7) 0.0451(3) Uani 1 1 d . . . . .
Si1 Si 0.28787(14) 0.6968(3) 0.5074(2) 0.0449(9) Uani 1 1 d . . . . .
Si2 Si 0.30350(18) 0.8131(3) 0.5939(3) 0.0637(11) Uani 1 1 d . . . . .
Si3 Si 0.35713(17) 0.6817(3) 0.4443(2) 0.0603(11) Uani 1 1 d . . . . .
Si4 Si 0.21175(18) 0.7276(3) 0.4228(3) 0.0676(12) Uani 1 1 d . . . . .
Si5 Si 0.39891(13) 0.2989(2) 0.76413(18) 0.0403(8) Uani 1 1 d . . . . .
Si6 Si 0.46973(16) 0.2810(3) 0.7050(2) 0.0626(11) Uani 1 1 d . . . . .
Si7 Si 0.42126(18) 0.3858(3) 0.8700(2) 0.0606(11) Uani 1 1 d . . . . .
Si8 Si 0.36927(17) 0.1569(3) 0.7948(3) 0.0627(11) Uani 1 1 d . . . . .
Si9 Si 0.12486(14) 0.2373(3) 0.5326(2) 0.0477(9) Uani 1 1 d . . . . .
Si10 Si 0.1497(2) 0.1648(4) 0.4327(3) 0.0809(15) Uani 1 1 d . . . . .
Si11 Si 0.1207(2) 0.1325(4) 0.6247(3) 0.0924(18) Uani 1 1 d . . . . .
Si12 Si 0.04465(16) 0.3090(4) 0.4942(3) 0.0704(13) Uani 1 1 d . . . . .
Si14 Si 0.14520(16) 0.5121(3) 0.7056(2) 0.0590(11) Uani 1 1 d D . . . .
H1 H 0.115(5) 0.426(6) 0.698(8) 0.088 Uiso 1 1 d D U . . .
O1 O 0.1074(4) 0.5695(9) 0.5068(7) 0.085(4) Uani 1 1 d . . . . .
O2 O 0.0266(9) 0.844(2) 0.7807(12) 0.262(18) Uani 1 1 d D . . . .
C1 C 0.3679(8) 0.7977(15) 0.6568(13) 0.126(9) Uani 1 1 d . . . . .
H1A H 0.367759 0.740558 0.683042 0.188 Uiso 1 1 calc R U . . .
H1B H 0.373599 0.847628 0.691513 0.188 Uiso 1 1 calc R U . . .
H1C H 0.395717 0.796760 0.628554 0.188 Uiso 1 1 calc R U . . .
C2 C 0.3051(10) 0.9229(12) 0.5450(12) 0.114(8) Uani 1 1 d . . . . .
H2A H 0.306468 0.911148 0.494018 0.171 Uiso 1 1 calc R U . . .
H2B H 0.335793 0.957243 0.567267 0.171 Uiso 1 1 calc R U . . .
H2C H 0.273817 0.957633 0.547975 0.171 Uiso 1 1 calc R U . . .
C12 C 0.5130(6) 0.1930(12) 0.7560(9) 0.074(5) Uani 1 1 d . . . . .
H12A H 0.495644 0.134235 0.749600 0.110 Uiso 1 1 calc R U . . .
H12B H 0.520382 0.208514 0.807623 0.110 Uiso 1 1 calc R U . . .
H12C H 0.545454 0.190224 0.737578 0.110 Uiso 1 1 calc R U . . .
C13 C 0.4345(9) 0.5072(11) 0.8504(11) 0.101(7) Uani 1 1 d . . . . .
H13A H 0.461817 0.510255 0.821334 0.151 Uiso 1 1 calc R U . . .
H13B H 0.445800 0.539536 0.896146 0.151 Uiso 1 1 calc R U . . .
H13C H 0.402846 0.535109 0.823664 0.151 Uiso 1 1 calc R U . . .
C14 C 0.4833(7) 0.3406(12) 0.9273(9) 0.081(5) Uani 1 1 d . . . . .
H14A H 0.478994 0.276419 0.937252 0.122 Uiso 1 1 calc R U . . .
H14B H 0.490913 0.373849 0.973100 0.122 Uiso 1 1 calc R U . . .
H14C H 0.512004 0.348087 0.901102 0.122 Uiso 1 1 calc R U . . .
C15 C 0.3679(9) 0.382(2) 0.9244(12) 0.137(10) Uani 1 1 d . . . . .
H15A H 0.375921 0.424763 0.965047 0.206 Uiso 1 1 calc R U . . .
H15B H 0.365022 0.321344 0.943052 0.206 Uiso 1 1 calc R U . . .
H15C H 0.335065 0.399626 0.893516 0.206 Uiso 1 1 calc R U . . .
C16 C 0.4160(6) 0.1096(12) 0.8714(10) 0.078(5) Uani 1 1 d . . . . .
H16A H 0.446622 0.087445 0.853937 0.117 Uiso 1 1 calc R U . . .
H16B H 0.399796 0.059761 0.893182 0.117 Uiso 1 1 calc R U . . .
H16C H 0.426453 0.156699 0.907858 0.117 Uiso 1 1 calc R U . . .
C17 C 0.3057(7) 0.1658(13) 0.8230(12) 0.099(7) Uani 1 1 d . . . . .
H17A H 0.279328 0.183469 0.781409 0.149 Uiso 1 1 calc R U . . .
H17B H 0.307668 0.211227 0.861284 0.149 Uiso 1 1 calc R U . . .
H17C H 0.296516 0.107285 0.841379 0.149 Uiso 1 1 calc R U . . .
C18 C 0.3620(10) 0.0804(12) 0.7169(10) 0.108(8) Uani 1 1 d . . . . .
H18A H 0.390007 0.091143 0.690000 0.162 Uiso 1 1 calc R U . . .
H18B H 0.328508 0.091328 0.685060 0.162 Uiso 1 1 calc R U . . .
H18C H 0.363482 0.017790 0.733864 0.162 Uiso 1 1 calc R U . . .
C19 C 0.1866(10) 0.0909(16) 0.6675(16) 0.159(13) Uani 1 1 d . . . . .
H19A H 0.204283 0.066988 0.630004 0.239 Uiso 1 1 calc R U . . .
H19B H 0.183139 0.043103 0.702333 0.239 Uiso 1 1 calc R U . . .
H19C H 0.206815 0.140814 0.692682 0.239 Uiso 1 1 calc R U . . .
C20 C 0.0299(6) 0.3898(15) 0.5637(11) 0.095(6) Uani 1 1 d . . . . .
H20A H 0.055587 0.438457 0.570332 0.143 Uiso 1 1 calc R U . . .
H20B H 0.031050 0.358137 0.609790 0.143 Uiso 1 1 calc R U . . .
H20C H -0.004774 0.415325 0.547613 0.143 Uiso 1 1 calc R U . . .
C21 C 0.0428(9) 0.3689(15) 0.4081(10) 0.103(7) Uani 1 1 d . . . . .
H21A H 0.046316 0.325359 0.370029 0.155 Uiso 1 1 calc R U . . .
H21B H 0.071367 0.412341 0.413373 0.155 Uiso 1 1 calc R U . . .
H21C H 0.009727 0.400841 0.394888 0.155 Uiso 1 1 calc R U . . .
C22 C -0.0068(7) 0.2190(15) 0.4826(13) 0.110(8) Uani 1 1 d . . . . .
H22A H -0.041053 0.247005 0.469176 0.165 Uiso 1 1 calc R U . . .
H22B H -0.004871 0.185847 0.528114 0.165 Uiso 1 1 calc R U . . .
H22C H -0.001317 0.177182 0.444282 0.165 Uiso 1 1 calc R U . . .
C23 C 0.1745(10) 0.2466(18) 0.3728(12) 0.136(10) Uani 1 1 d . . . . .
H23A H 0.171576 0.220706 0.324206 0.204 Uiso 1 1 calc R U . . .
H23B H 0.210915 0.260156 0.392431 0.204 Uiso 1 1 calc R U . . .
H23C H 0.154086 0.302265 0.370001 0.204 Uiso 1 1 calc R U . . .
C24 C 0.2009(12) 0.0815(19) 0.4623(18) 0.181(15) Uani 1 1 d . . . . .
H24A H 0.193435 0.048846 0.504564 0.271 Uiso 1 1 calc R U . . .
H24B H 0.234334 0.112406 0.475392 0.271 Uiso 1 1 calc R U . . .
H24C H 0.202301 0.038848 0.422940 0.271 Uiso 1 1 calc R U . . .
C25 C 0.0910(9) 0.110(2) 0.3803(14) 0.148(12) Uani 1 1 d . . . . .
H25A H 0.067535 0.156725 0.355639 0.223 Uiso 1 1 calc R U . . .
H25B H 0.073358 0.076235 0.413313 0.223 Uiso 1 1 calc R U . . .
H25C H 0.100942 0.069382 0.344381 0.223 Uiso 1 1 calc R U . . .
C26 C 0.1417(6) 0.5441(11) 0.5462(7) 0.061(4) Uani 1 1 d . . . . .
C27 C 0.0873(12) 0.184(2) 0.6935(13) 0.173(14) Uani 1 1 d . . . . .
H27A H 0.107371 0.235962 0.715692 0.259 Uiso 1 1 calc R U . . .
H27B H 0.084320 0.139472 0.730980 0.259 Uiso 1 1 calc R U . . .
H27C H 0.052658 0.204126 0.670234 0.259 Uiso 1 1 calc R U . . .
C28 C 0.0800(13) 0.0322(16) 0.5826(15) 0.170(15) Uani 1 1 d . . . . .
H28A H 0.047714 0.054266 0.552977 0.256 Uiso 1 1 calc R U . . .
H28B H 0.071949 -0.006730 0.621142 0.256 Uiso 1 1 calc R U . . .
H28C H 0.099524 -0.002205 0.552093 0.256 Uiso 1 1 calc R U . . .
C29 C 0.1097(5) 0.6200(10) 0.7125(8) 0.082(6) Uani 1 1 d G . . . .
C30 C 0.1177(5) 0.7034(12) 0.6825(7) 0.115(9) Uani 1 1 d G . . . .
H30 H 0.140391 0.708428 0.648803 0.138 Uiso 1 1 calc R U . . .
C31 C 0.0924(6) 0.7794(9) 0.7019(8) 0.132(9) Uiso 1 1 d G . . . .
H31 H 0.097848 0.836332 0.681408 0.159 Uiso 1 1 calc R U . . .
C32 C 0.0592(6) 0.7720(9) 0.7512(9) 0.098(6) Uiso 1 1 d G . . . .
C33 C 0.0512(6) 0.6886(11) 0.7811(8) 0.176(13) Uiso 1 1 d G . . . .
H33 H 0.028532 0.683584 0.814854 0.211 Uiso 1 1 calc R U . . .
C34 C 0.0765(6) 0.6126(9) 0.7618(8) 0.134(10) Uani 1 1 d G . . . .
H34 H 0.071075 0.555678 0.782249 0.160 Uiso 1 1 calc R U . . .
C35 C 0.0501(12) 0.9124(19) 0.7438(18) 0.20(2) Uani 1 1 d D . . . .
H35A H 0.038799 0.971916 0.757431 0.294 Uiso 1 1 calc R U . . .
H35B H 0.039589 0.904197 0.691333 0.294 Uiso 1 1 calc R U . . .
H35C H 0.087864 0.907970 0.757246 0.294 Uiso 1 1 calc R U . . .
C3 C 0.2520(9) 0.8207(17) 0.6501(12) 0.118(8) Uani 1 1 d . . . . .
H3A H 0.218126 0.827966 0.618329 0.177 Uiso 1 1 calc R U . . .
H3B H 0.258786 0.872634 0.682668 0.177 Uiso 1 1 calc R U . . .
H3C H 0.251972 0.765414 0.678649 0.177 Uiso 1 1 calc R U . . .
C4 C 0.3747(9) 0.7959(13) 0.4116(14) 0.118(9) Uani 1 1 d . . . . .
H4A H 0.401764 0.788943 0.382452 0.177 Uiso 1 1 calc R U . . .
H4B H 0.387538 0.834635 0.453405 0.177 Uiso 1 1 calc R U . . .
H4C H 0.343991 0.823531 0.382098 0.177 Uiso 1 1 calc R U . . .
C5 C 0.4175(6) 0.6314(13) 0.4996(10) 0.081(5) Uani 1 1 d . . . . .
H5A H 0.409795 0.570978 0.515888 0.121 Uiso 1 1 calc R U . . .
H5B H 0.429747 0.669726 0.541777 0.121 Uiso 1 1 calc R U . . .
H5C H 0.444398 0.627284 0.469903 0.121 Uiso 1 1 calc R U . . .
C6 C 0.3351(7) 0.6087(14) 0.3641(9) 0.086(6) Uani 1 1 d . . . . .
H6A H 0.305289 0.636790 0.332802 0.130 Uiso 1 1 calc R U . . .
H6B H 0.324996 0.549550 0.380112 0.130 Uiso 1 1 calc R U . . .
H6C H 0.363344 0.601370 0.337074 0.130 Uiso 1 1 calc R U . . .
C7 C 0.2291(7) 0.8104(13) 0.3554(10) 0.096(7) Uani 1 1 d . . . . .
H7A H 0.262866 0.794481 0.343935 0.144 Uiso 1 1 calc R U . . .
H7B H 0.230698 0.871212 0.376022 0.144 Uiso 1 1 calc R U . . .
H7C H 0.202672 0.808555 0.311068 0.144 Uiso 1 1 calc R U . . .
C8 C 0.1883(7) 0.6241(13) 0.3707(11) 0.092(6) Uani 1 1 d . . . . .
H8A H 0.156138 0.637767 0.336711 0.137 Uiso 1 1 calc R U . . .
H8B H 0.181633 0.576775 0.404243 0.137 Uiso 1 1 calc R U . . .
H8C H 0.214618 0.603328 0.343790 0.137 Uiso 1 1 calc R U . . .
C9 C 0.1590(6) 0.7754(14) 0.4675(12) 0.097(7) Uani 1 1 d . . . . .
H9A H 0.128574 0.789591 0.430419 0.145 Uiso 1 1 calc R U . . .
H9B H 0.171510 0.830473 0.493869 0.145 Uiso 1 1 calc R U . . .
H9C H 0.149467 0.731005 0.501359 0.145 Uiso 1 1 calc R U . . .
C10 C 0.5056(7) 0.3898(12) 0.7027(13) 0.100(7) Uani 1 1 d . . . . .
H10A H 0.529816 0.384378 0.669036 0.150 Uiso 1 1 calc R U . . .
H10B H 0.524947 0.403545 0.751320 0.150 Uiso 1 1 calc R U . . .
H10C H 0.480882 0.438423 0.686648 0.150 Uiso 1 1 calc R U . . .
C11 C 0.4495(7) 0.2370(17) 0.6124(11) 0.110(7) Uani 1 1 d . . . . .
H11A H 0.432805 0.285184 0.580754 0.165 Uiso 1 1 calc R U . . .
H11B H 0.425041 0.187220 0.612828 0.165 Uiso 1 1 calc R U . . .
H11C H 0.479999 0.215190 0.594366 0.165 Uiso 1 1 calc R U . . .
H2 H 0.182(3) 0.502(6) 0.776(3) 0.01(2) Uiso 1 1 d D . . . .
H4 H 0.206(3) 0.604(6) 0.656(4) 0.010 Uiso 1 1 d . U . . .

loop_
_atom_site_aniso_label
_atom_site_aniso_U_11
_atom_site_aniso_U_22
_atom_site_aniso_U_33
_atom_site_aniso_U_23
_atom_site_aniso_U_13
_atom_site_aniso_U_12
Ge2 0.0391(7) 0.0435(8) 0.0439(7) 0.0063(6) 0.0078(6) 0.0073(6)
Ge3 0.0403(7) 0.0401(8) 0.0506(8) 0.0022(6) 0.0085(6) -0.0025(6)
Ir1 0.0377(3) 0.0394(3) 0.0460(3) 0.0036(2) 0.0101(2) 0.0046(2)
Ge1 0.0415(7) 0.0394(8) 0.0451(7) 0.0078(6) 0.0086(6) 0.0023(6)
Ge4 0.0436(8) 0.0496(9) 0.0574(9) 0.0079(7) 0.0013(6) -0.0034(7)
Ge5 0.0421(7) 0.0552(9) 0.0496(8) 0.0051(7) 0.0161(6) 0.0034(7)
Ge6 0.0442(8) 0.0419(8) 0.0524(8) -0.0004(6) 0.0111(6) 0.0051(6)
Ge7 0.0480(8) 0.0503(9) 0.0404(7) 0.0039(6) 0.0071(6) -0.0012(7)
Ge8 0.0494(8) 0.0464(8) 0.0465(8) -0.0034(6) 0.0079(6) 0.0035(6)
Ge9 0.0437(7) 0.0485(8) 0.0453(8) 0.0087(6) 0.0144(6) 0.0036(6)
Si1 0.043(2) 0.042(2) 0.048(2) 0.0079(17) 0.0045(16) -0.0020(16)
Si2 0.067(3) 0.044(2) 0.076(3) -0.004(2) 0.003(2) 0.001(2)
Si3 0.062(3) 0.052(3) 0.073(3) 0.012(2) 0.026(2) -0.005(2)
Si4 0.063(3) 0.060(3) 0.071(3) 0.023(2) -0.010(2) -0.001(2)
Si5 0.0408(18) 0.040(2) 0.0408(18) 0.0023(15) 0.0105(15) 0.0048(15)
Si6 0.053(2) 0.078(3) 0.061(3) -0.002(2) 0.019(2) 0.013(2)
Si7 0.076(3) 0.056(3) 0.050(2) -0.004(2) 0.014(2) 0.013(2)
Si8 0.060(3) 0.049(2) 0.076(3) 0.013(2) 0.005(2) -0.001(2)
Si9 0.0398(19) 0.050(2) 0.053(2) -0.0030(18) 0.0075(16) -0.0046(17)
Si10 0.068(3) 0.091(4) 0.085(3) -0.031(3) 0.019(3) -0.005(3)
Si11 0.107(4) 0.073(4) 0.092(4) 0.025(3) 0.005(3) -0.026(3)
Si12 0.043(2) 0.085(3) 0.079(3) -0.003(3) 0.000(2) 0.000(2)
Si14 0.054(2) 0.068(3) 0.061(2) -0.005(2) 0.023(2) 0.003(2)
O1 0.059(7) 0.094(9) 0.095(9) 0.023(7) 0.001(6) 0.016(6)
O2 0.140(19) 0.51(6) 0.144(19) 0.00(3) 0.058(16) 0.07(3)
C1 0.101(16) 0.109(17) 0.14(2) -0.061(15) -0.049(14) 0.000(13)
C2 0.18(2) 0.055(12) 0.104(16) -0.015(11) 0.014(16) 0.011(13)
C12 0.061(10) 0.085(13) 0.077(11) -0.004(9) 0.020(8) 0.020(9)
C13 0.15(2) 0.053(11) 0.092(14) -0.015(10) 0.001(13) 0.011(12)
C14 0.094(13) 0.074(12) 0.073(11) 0.006(10) 0.006(10) 0.001(10)
C15 0.103(17) 0.22(3) 0.093(16) -0.025(18) 0.040(14) 0.023(19)
C16 0.073(11) 0.068(11) 0.093(12) 0.043(10) 0.016(9) 0.027(9)
C17 0.076(12) 0.081(14) 0.144(19) 0.048(13) 0.029(12) -0.004(10)
C18 0.17(2) 0.051(11) 0.089(14) 0.012(10) 0.000(14) -0.044(13)
C19 0.16(2) 0.095(18) 0.19(3) 0.069(19) -0.07(2) -0.020(16)
C20 0.049(10) 0.118(17) 0.119(16) 0.004(14) 0.014(10) 0.020(10)
C21 0.120(17) 0.101(16) 0.085(14) 0.018(12) 0.011(12) 0.013(14)
C22 0.054(11) 0.114(18) 0.15(2) -0.030(15) -0.009(12) -0.026(11)
C23 0.16(2) 0.15(2) 0.124(19) -0.067(18) 0.083(18) -0.060(19)
C24 0.18(3) 0.14(3) 0.21(3) -0.07(2) 0.03(3) 0.08(2)
C25 0.113(19) 0.20(3) 0.14(2) -0.10(2) 0.043(16) -0.058(19)
C26 0.052(8) 0.077(11) 0.043(8) 0.014(7) -0.023(7) 0.024(8)
C27 0.22(3) 0.22(3) 0.110(19) 0.05(2) 0.11(2) -0.01(3)
C28 0.27(4) 0.087(18) 0.13(2) 0.008(16) -0.01(2) -0.09(2)
C29 0.049(9) 0.119(17) 0.072(11) -0.038(11) -0.003(8) 0.041(10)
C30 0.097(16) 0.103(17) 0.127(19) -0.049(15) -0.023(14) 0.041(14)
C34 0.083(15) 0.14(2) 0.17(2) -0.050(19) 0.014(16) 0.048(15)
C35 0.16(3) 0.15(2) 0.22(3) 0.12(2) -0.12(3) -0.10(2)
C3 0.119(18) 0.13(2) 0.111(17) -0.046(15) 0.050(15) -0.033(15)
C4 0.120(17) 0.071(13) 0.19(2) 0.033(15) 0.098(18) 0.011(12)
C5 0.062(10) 0.097(14) 0.086(12) 0.025(11) 0.021(9) -0.013(10)
C6 0.091(13) 0.115(16) 0.064(10) -0.016(11) 0.041(10) 0.003(12)
C7 0.092(14) 0.081(13) 0.099(14) 0.041(11) -0.022(11) -0.009(11)
C8 0.071(12) 0.085(14) 0.101(14) 0.009(11) -0.029(10) -0.009(10)
C9 0.041(9) 0.096(15) 0.148(19) -0.005(13) 0.005(10) 0.017(9)
C10 0.073(12) 0.074(13) 0.17(2) 0.037(13) 0.067(13) 0.010(10)
C11 0.074(13) 0.16(2) 0.094(15) 0.000(15) 0.001(11) 0.029(14)

loop_
_atom_type_symbol
_atom_type_description
_atom_type_scat_dispersion_real
_atom_type_scat_dispersion_imag
_atom_type_scat_source
C C 0.0033 0.0016 'International Tables Vol C Tables 4.2.6.8 and 6.1.1.4'
H H 0.0000 0.0000 'International Tables Vol C Tables 4.2.6.8 and 6.1.1.4'
O O 0.0106 0.0060 'International Tables Vol C Tables 4.2.6.8 and 6.1.1.4'
Si Si 0.0817 0.0704 'International Tables Vol C Tables 4.2.6.8 and 6.1.1.4'
Ge Ge 0.1547 1.8001 'International Tables Vol C Tables 4.2.6.8 and 6.1.1.4'
Ir Ir -1.4442 7.9887 'International Tables Vol C Tables 4.2.6.8 and 6.1.1.4'

loop_
_geom_angle_atom_site_label_1
_geom_angle_atom_site_label_2
_geom_angle_atom_site_label_3
_geom_angle
_geom_angle_site_symmetry_1
_geom_angle_site_symmetry_3
_geom_angle_publ_flag
Si5 Ge2 Ge4 108.95(11) . . ?
Si5 Ge2 Ge6 114.96(11) . . ?
Ge4 Ge2 Ge6 118.68(7) . . ?
Si5 Ge2 Ge9 117.35(10) . . ?
Ge4 Ge2 Ge9 118.72(7) . . ?
Ge6 Ge2 Ge9 75.03(6) . . ?
Si5 Ge2 Ge5 122.97(10) . . ?
Ge4 Ge2 Ge5 61.14(6) . . ?
Ge6 Ge2 Ge5 59.61(6) . . ?
Ge9 Ge2 Ge5 114.86(7) . . ?
Si5 Ge2 Ge8 125.17(10) . . ?
Ge4 Ge2 Ge8 62.68(6) . . ?
Ge6 Ge2 Ge8 115.23(7) . . ?
Ge9 Ge2 Ge8 58.46(5) . . ?
Ge5 Ge2 Ge8 100.72(6) . . ?
Si9 Ge3 Ir1 138.34(11) . . ?
Si9 Ge3 Ge9 129.58(11) . . ?
Ir1 Ge3 Ge9 67.08(5) . . ?
Si9 Ge3 Ge7 119.78(11) . . ?
Ir1 Ge3 Ge7 71.47(5) . . ?
Ge9 Ge3 Ge7 109.25(7) . . ?
Si9 Ge3 Ge6 112.11(11) . . ?
Ir1 Ge3 Ge6 109.10(6) . . ?
Ge9 Ge3 Ge6 75.57(6) . . ?
Ge7 Ge3 Ge6 67.35(6) . . ?
C26 Ir1 Si14 89.6(5) . . ?
C26 Ir1 Ge3 94.3(5) . . ?
Si14 Ir1 Ge3 101.01(12) . . ?
C26 Ir1 Ge1 107.4(5) . . ?
Si14 Ir1 Ge1 149.70(12) . . ?
Ge3 Ir1 Ge1 102.47(5) . . ?
C26 Ir1 Ge8 157.4(5) . . ?
Si14 Ir1 Ge8 90.12(12) . . ?
Ge3 Ir1 Ge8 107.94(5) . . ?
Ge1 Ir1 Ge8 64.54(5) . . ?
C26 Ir1 Ge9 144.1(5) . . ?
Si14 Ir1 Ge9 77.60(12) . . ?
Ge3 Ir1 Ge9 56.61(5) . . ?
Ge1 Ir1 Ge9 99.87(5) . . ?
Ge8 Ir1 Ge9 57.32(5) . . ?
C26 Ir1 Ge7 85.4(5) . . ?
Si14 Ir1 Ge7 154.50(12) . . ?
Ge3 Ir1 Ge7 54.63(4) . . ?
Ge1 Ir1 Ge7 54.50(5) . . ?
Ge8 Ir1 Ge7 103.89(5) . . ?
Ge9 Ir1 Ge7 92.01(4) . . ?
Si1 Ge1 Ge4 107.44(10) . . ?
Si1 Ge1 Ir1 124.58(10) . . ?
Ge4 Ge1 Ir1 117.99(6) . . ?
Si1 Ge1 Ge7 114.80(11) . . ?
Ge4 Ge1 Ge7 117.07(7) . . ?
Ir1 Ge1 Ge7 71.09(5) . . ?
Si1 Ge1 Ge5 117.79(11) . . ?
Ge4 Ge1 Ge5 59.99(6) . . ?
Ir1 Ge1 Ge5 111.79(6) . . ?
Ge7 Ge1 Ge5 59.72(6) . . ?
Si1 Ge1 Ge8 130.62(11) . . ?
Ge4 Ge1 Ge8 62.00(6) . . ?
Ir1 Ge1 Ge8 59.15(5) . . ?
Ge7 Ge1 Ge8 112.02(7) . . ?
Ge5 Ge1 Ge8 98.61(6) . . ?
Ge2 Ge4 Ge1 88.27(6) . . ?
Ge2 Ge4 Ge5 62.74(6) . . ?
Ge1 Ge4 Ge5 63.95(6) . . ?
Ge2 Ge4 Ge8 62.59(5) . . ?
Ge1 Ge4 Ge8 62.92(6) . . ?
Ge5 Ge4 Ge8 101.68(7) . . ?
Ge6 Ge5 Ge7 65.42(6) . . ?
Ge6 Ge5 Ge4 111.82(7) . . ?
Ge7 Ge5 Ge4 110.02(7) . . ?
Ge6 Ge5 Ge2 57.51(5) . . ?
Ge7 Ge5 Ge2 97.57(6) . . ?
Ge4 Ge5 Ge2 56.12(5) . . ?
Ge6 Ge5 Ge1 99.92(6) . . ?
Ge7 Ge5 Ge1 56.26(5) . . ?
Ge4 Ge5 Ge1 56.05(5) . . ?
Ge2 Ge5 Ge1 80.57(6) . . ?
Ge2 Ge6 Ge3 98.33(7) . . ?
Ge2 Ge6 Ge5 62.89(6) . . ?
Ge3 Ge6 Ge5 107.34(7) . . ?
Ge2 Ge6 Ge7 96.13(6) . . ?
Ge3 Ge6 Ge7 55.81(5) . . ?
Ge5 Ge6 Ge7 57.88(5) . . ?
Ge3 Ge7 Ge1 101.73(7) . . ?
Ge3 Ge7 Ge5 107.21(7) . . ?
Ge1 Ge7 Ge5 64.02(6) . . ?
Ge3 Ge7 Ge6 56.84(5) . . ?
Ge1 Ge7 Ge6 99.22(6) . . ?
Ge5 Ge7 Ge6 56.70(5) . . ?
Ge3 Ge7 Ir1 53.89(4) . . ?
Ge1 Ge7 Ir1 54.41(4) . . ?
Ge5 Ge7 Ir1 102.91(6) . . ?
Ge6 Ge7 Ir1 91.43(5) . . ?
Ge9 Ge8 Ir1 64.55(5) . . ?
Ge9 Ge8 Ge2 57.88(5) . . ?
Ir1 Ge8 Ge2 96.94(6) . . ?
Ge9 Ge8 Ge4 110.54(7) . . ?
Ir1 Ge8 Ge4 108.74(6) . . ?
Ge2 Ge8 Ge4 54.73(5) . . ?
Ge9 Ge8 Ge1 99.24(6) . . ?
Ir1 Ge8 Ge1 56.30(5) . . ?
Ge2 Ge8 Ge1 79.71(6) . . ?
Ge4 Ge8 Ge1 55.08(5) . . ?
Ge3 Ge9 Ge2 98.67(7) . . ?
Ge3 Ge9 Ge8 108.41(7) . . ?
Ge2 Ge9 Ge8 63.66(5) . . ?
Ge3 Ge9 Ir1 56.31(5) . . ?
Ge2 Ge9 Ir1 96.51(5) . . ?
Ge8 Ge9 Ir1 58.13(5) . . ?
Si2 Si1 Si4 110.0(2) . . ?
Si2 Si1 Si3 111.4(2) . . ?
Si4 Si1 Si3 108.4(2) . . ?
Si2 Si1 Ge1 107.34(19) . . ?
Si4 Si1 Ge1 111.21(18) . . ?
Si3 Si1 Ge1 108.47(18) . . ?
C3 Si2 C2 108.0(11) . . ?
C3 Si2 C1 108.2(12) . . ?
C2 Si2 C1 108.3(11) . . ?
C3 Si2 Si1 112.5(7) . . ?
C2 Si2 Si1 108.3(7) . . ?
C1 Si2 Si1 111.4(7) . . ?
C6 Si3 C5 108.7(9) . . ?
C6 Si3 C4 108.5(10) . . ?
C5 Si3 C4 107.6(10) . . ?
C6 Si3 Si1 108.1(6) . . ?
C5 Si3 Si1 114.2(6) . . ?
C4 Si3 Si1 109.6(6) . . ?
C8 Si4 C7 106.4(9) . . ?
C8 Si4 C9 110.2(9) . . ?
C7 Si4 C9 110.1(10) . . ?
C8 Si4 Si1 110.6(6) . . ?
C7 Si4 Si1 107.5(6) . . ?
C9 Si4 Si1 111.9(7) . . ?
Si7 Si5 Si6 111.5(2) . . ?
Si7 Si5 Si8 109.0(2) . . ?
Si6 Si5 Si8 109.9(2) . . ?
Si7 Si5 Ge2 108.16(18) . . ?
Si6 Si5 Ge2 107.41(17) . . ?
Si8 Si5 Ge2 110.87(18) . . ?
C11 Si6 C12 106.1(9) . . ?
C11 Si6 C10 109.9(11) . . ?
C12 Si6 C10 110.6(9) . . ?
C11 Si6 Si5 111.8(7) . . ?
C12 Si6 Si5 107.1(5) . . ?
C10 Si6 Si5 111.0(6) . . ?
C15 Si7 C13 108.3(12) . . ?
C15 Si7 C14 109.2(10) . . ?
C13 Si7 C14 106.1(9) . . ?
C15 Si7 Si5 110.6(8) . . ?
C13 Si7 Si5 112.7(7) . . ?
C14 Si7 Si5 109.8(6) . . ?
C18 Si8 C17 107.9(11) . . ?
C18 Si8 C16 110.1(9) . . ?
C17 Si8 C16 108.0(9) . . ?
C18 Si8 Si5 110.4(6) . . ?
C17 Si8 Si5 111.3(6) . . ?
C16 Si8 Si5 109.1(6) . . ?
Si11 Si9 Si12 111.4(3) . . ?
Si11 Si9 Si10 110.1(3) . . ?
Si12 Si9 Si10 109.1(2) . . ?
Si11 Si9 Ge3 107.4(2) . . ?
Si12 Si9 Ge3 111.3(2) . . ?
Si10 Si9 Ge3 107.58(19) . . ?
C24 Si10 C23 107.8(15) . . ?
C24 Si10 C25 111.0(15) . . ?
C23 Si10 C25 108.3(13) . . ?
C24 Si10 Si9 111.1(10) . . ?
C23 Si10 Si9 111.4(7) . . ?
C25 Si10 Si9 107.2(8) . . ?
C27 Si11 C19 110.7(15) . . ?
C27 Si11 C28 107.9(15) . . ?
C19 Si11 C28 108.8(13) . . ?
C27 Si11 Si9 109.5(9) . . ?
C19 Si11 Si9 111.8(9) . . ?
C28 Si11 Si9 108.0(8) . . ?
C21 Si12 C20 109.3(10) . . ?
C21 Si12 C22 109.8(11) . . ?
C20 Si12 C22 107.4(10) . . ?
C21 Si12 Si9 111.4(7) . . ?
C20 Si12 Si9 111.5(6) . . ?
C22 Si12 Si9 107.3(7) . . ?
C29 Si14 Ir1 115.7(6) . . ?
C35 O2 C32 90(2) . . ?
O1 C26 Ir1 176.2(15) . . ?
C30 C29 C34 120.0 . . ?
C30 C29 Si14 128.3(10) . . ?
C34 C29 Si14 111.2(10) . . ?
C31 C30 C29 120.0 . . ?
C30 C31 C32 120.0 . . ?
C33 C32 C31 120.0 . . ?
C33 C32 O2 109.6(15) . . ?
C31 C32 O2 130.4(15) . . ?
C32 C33 C34 120.0 . . ?
C33 C34 C29 120.0 . . ?

loop_
_geom_bond_atom_site_label_1
_geom_bond_atom_site_label_2
_geom_bond_distance
_geom_bond_site_symmetry_2
_geom_bond_publ_flag
Ge2 Si5 2.394(4) . ?
Ge2 Ge4 2.516(2) . ?
Ge2 Ge6 2.553(2) . ?
Ge2 Ge9 2.5860(19) . ?
Ge2 Ge5 2.695(2) . ?
Ge2 Ge8 2.736(2) . ?
Ge3 Si9 2.407(4) . ?
Ge3 Ir1 2.5225(16) . ?
Ge3 Ge9 2.531(2) . ?
Ge3 Ge7 2.546(2) . ?
Ge3 Ge6 2.5768(19) . ?
Ir1 C26 1.868(12) . ?
Ir1 Si14 2.384(4) . ?
Ir1 Ge1 2.5447(15) . ?
Ir1 Ge8 2.6259(18) . ?
Ir1 Ge9 2.7920(15) . ?
Ir1 Ge7 2.9605(16) . ?
Ge1 Si1 2.410(4) . ?
Ge1 Ge4 2.543(2) . ?
Ge1 Ge7 2.548(2) . ?
Ge1 Ge5 2.754(2) . ?
Ge1 Ge8 2.762(2) . ?
Ge4 Ge5 2.655(2) . ?
Ge4 Ge8 2.739(2) . ?
Ge5 Ge6 2.611(2) . ?
Ge5 Ge7 2.646(2) . ?
Ge6 Ge7 2.841(2) . ?
Ge8 Ge9 2.602(2) . ?
Si1 Si2 2.353(6) . ?
Si1 Si4 2.356(5) . ?
Si1 Si3 2.359(6) . ?
Si2 C3 1.87(2) . ?
Si2 C2 1.87(2) . ?
Si2 C1 1.889(19) . ?
Si3 C6 1.858(18) . ?
Si3 C5 1.880(17) . ?
Si3 C4 1.889(19) . ?
Si4 C8 1.862(19) . ?
Si4 C7 1.879(18) . ?
Si4 C9 1.887(18) . ?
Si5 Si7 2.351(5) . ?
Si5 Si6 2.352(5) . ?
Si5 Si8 2.355(6) . ?
Si6 C11 1.84(2) . ?
Si6 C12 1.872(16) . ?
Si6 C10 1.874(18) . ?
Si7 C15 1.88(2) . ?
Si7 C13 1.883(19) . ?
Si7 C14 1.901(18) . ?
Si8 C18 1.83(2) . ?
Si8 C17 1.847(18) . ?
Si8 C16 1.848(15) . ?
Si9 Si11 2.342(7) . ?
Si9 Si12 2.350(6) . ?
Si9 Si10 2.359(6) . ?
Si10 C24 1.83(3) . ?
Si10 C23 1.85(2) . ?
Si10 C25 1.85(2) . ?
Si11 C27 1.86(3) . ?
Si11 C19 1.87(2) . ?
Si11 C28 1.91(2) . ?
Si12 C21 1.840(19) . ?
Si12 C20 1.87(2) . ?
Si12 C22 1.884(18) . ?
Si14 C29 1.869(12) . ?
O1 C26 1.121(15) . ?
O2 C35 1.433(18) . ?
O2 C32 1.53(3) . ?
C29 C30 1.3900 . ?
C29 C34 1.3900 . ?
C30 C31 1.3900 . ?
C31 C32 1.3900 . ?
C32 C33 1.3900 . ?
C33 C34 1.3900 . ?
